data_4349218
loop_
_publ_author_name
'Ren, Wenshan'
'Gu, Defa'

_publ_section_title
;
 An Azobenzenyl Anion Radical Complex of Magnesium: Synthesis, Structure,
 and Reactivity Studies.
;
_journal_issue 22
_journal_name_full 'Inorganic chemistry'
_journal_page_first 11962
_journal_page_last 11970
_journal_paper_doi 10.1021/acs.inorgchem.6b02114
_journal_volume 55
_journal_year 2016
_chemical_formula_moiety 'C66 H98 Mg2 N4 O2 S2, C66 H100 Mg2 N4 O2 S2 '
_chemical_formula_sum 'C132 H198 Mg4 N8 O4 S4'
_chemical_formula_weight 2186.46
_space_group_crystal_system monoclinic
_space_group_IT_number 14
_space_group_name_Hall '-P 2ybc'
_space_group_name_H-M_alt 'P 1 21/c 1'
_atom_sites_solution_hydrogens geom
_atom_sites_solution_primary direct
_atom_sites_solution_secondary difmap
_audit_creation_date 2016-06-11
_audit_creation_method
;
Olex2 1.2
(compiled 2016.02.19 svn.r3266 for OlexSys, GUI svn.r5155)
;
_cell_angle_alpha 90.00
_cell_angle_beta 117.4980(10)
_cell_angle_gamma 90.00
_cell_formula_units_Z 2
_cell_length_a 24.5406(3)
_cell_length_b 13.96620(10)
_cell_length_c 23.0002(2)
_cell_measurement_reflns_used 30795
_cell_measurement_temperature 100(2)
_cell_measurement_theta_max 71.5530
_cell_measurement_theta_min 4.7830
_cell_volume 6992.49(13)
_computing_molecular_graphics 'Olex2 (Dolomanov et al., 2009)'
_computing_publication_material 'Olex2 (Dolomanov et al., 2009)'
_computing_structure_refinement 'SHELXL-97 (Sheldrick, 1997)'
_computing_structure_solution 'SHELXS-97 (Sheldrick, 1990)'
_diffrn_ambient_temperature 100(2)
_diffrn_measured_fraction_theta_full 0.980
_diffrn_measured_fraction_theta_max 0.980
_diffrn_measurement_device_type "'SuperNova, Dual, Cu at zero, EosS2"
_diffrn_measurement_method '\w scans'
_diffrn_radiation_monochromator graphite
_diffrn_radiation_type CuK\a
_diffrn_radiation_wavelength 1.54184
_diffrn_reflns_av_R_equivalents 0.0242
_diffrn_reflns_av_unetI/netI 0.0187
_diffrn_reflns_limit_h_max 30
_diffrn_reflns_limit_h_min -21
_diffrn_reflns_limit_k_max 17
_diffrn_reflns_limit_k_min -16
_diffrn_reflns_limit_l_max 22
_diffrn_reflns_limit_l_min -28
_diffrn_reflns_number 52199
_diffrn_reflns_theta_full 71.61
_diffrn_reflns_theta_max 71.61
_diffrn_reflns_theta_min 4.36
_diffrn_source 'fine-focus sealed tube'
_exptl_absorpt_coefficient_mu 1.170
_exptl_absorpt_correction_T_max 1.00000
_exptl_absorpt_correction_T_min 0.30160
_exptl_absorpt_correction_type multi-scan
_exptl_crystal_colour 'clear yellowish yellow'
_exptl_crystal_density_diffrn 1.039
_exptl_crystal_density_method 'not measured'
_exptl_crystal_description block
_exptl_crystal_F_000 2384
_exptl_crystal_size_max 0.15
_exptl_crystal_size_mid 0.13
_exptl_crystal_size_min 0.1
_refine_diff_density_max 1.394
_refine_diff_density_min -1.070
_refine_diff_density_rms 0.069
_refine_ls_extinction_method none
_refine_ls_goodness_of_fit_ref 1.030
_refine_ls_hydrogen_treatment mixed
_refine_ls_matrix_type full
_refine_ls_number_parameters 718
_refine_ls_number_reflns 13385
_refine_ls_number_restraints 0
_refine_ls_restrained_S_all 1.030
_refine_ls_R_factor_all 0.0771
_refine_ls_R_factor_gt 0.0716
_refine_ls_shift/su_max 0.000
_refine_ls_shift/su_mean 0.000
_refine_ls_structure_factor_coef Fsqd
_refine_ls_weighting_details 'calc w=1/[\s^2^(Fo^2^)+(0.1107P)^2^+8.5462P] where P=(Fo^2^+2Fc^2^)/3'
_refine_ls_weighting_scheme calc
_refine_ls_wR_factor_gt 0.1938
_refine_ls_wR_factor_ref 0.2004
_reflns_number_gt 11981
_reflns_number_total 13385
_reflns_threshold_expression >2sigma(I)
_cod_data_source_file ic6b02114_si_002.cif
_cod_data_source_block compound6
_cod_original_cell_volume 6992.49(12)
_cod_database_code 4349218
_olex2_refinement_description
;
1. Fixed Uiso
 At 1.5 times of:
  All C(H,H,H) groups
2. Uiso/Uaniso restraints and constraints
Uanis(C73) = Uanis(C72) = Uanis(C71)
3. Others
 Fixed Sof: C8A(0.5) H8A1(0.5) H8A2(0.5) H8A3(0.5) C9A(0.5) H9A(0.5) C10A(0.5)
 H10A(0.5) H10B(0.5) H10C(0.5) C8B(0.5) H8B1(0.5) H8B2(0.5) H8B3(0.5) C9B(0.5)
 H9B(0.5) C10B(0.5) H10D(0.5) H10E(0.5) H10F(0.5) C63A(0.5) H63A(0.5) H63B(0.5)
 H63C(0.5) C67A(0.5) H67A(0.5) H67B(0.5) H67C(0.5) C67B(0.5) H67D(0.5)
 H67E(0.5) H67F(0.5) C63B(0.5) H63D(0.5) H63E(0.5) H63F(0.5)
 Fixed Uiso: H3(0.08) H5(0.08) H8A1(0.08) H8A2(0.08) H8A3(0.08) H10A(0.08)
 H10B(0.08) H10C(0.08) H8B1(0.08) H8B2(0.08) H8B3(0.08) H10D(0.08) H10E(0.08)
 H10F(0.08) H11A(0.08) H11B(0.08) H12A(0.08) H12B(0.08) H14A(0.08) H14B(0.08)
 H14C(0.08) H15A(0.08) H15B(0.08) H17A(0.08) H17B(0.08) H17C(0.08) H20(0.08)
 H21(0.08) H22(0.08) H28A(0.08) H28B(0.08) H28C(0.08) H29A(0.08) H29B(0.08)
 H29C(0.08) H30A(0.08) H30B(0.08) H33A(0.08) H33B(0.08) H36(0.08) H37(0.08)
 H38(0.08) H41A(0.08) H41B(0.08) H41C(0.08) H42A(0.08) H42B(0.08) H42C(0.08)
 H44A(0.08) H44B(0.08) H44C(0.08) H45A(0.08) H45B(0.08) H45C(0.08) H47A(0.08)
 H47B(0.08) H47C(0.08) H48A(0.08) H48B(0.08) H50A(0.08) H50B(0.08) H50C(0.08)
 H53(0.08) H54(0.08) H55(0.08) H58A(0.08) H58B(0.08) H58C(0.08) H61A(0.08)
 H61B(0.08) H61C(0.08) H62A(0.08) H62B(0.08) H62C(0.08) H64A(0.08) H64B(0.08)
 H65A(0.08) H65B(0.08) H68(0.08) H70A(0.08) H70B(0.08) H72A(0.08) H72B(0.08)
 H72C(0.08) H74A(0.08) H74B(0.08) H69A(0.08) H69B(0.08) H69C(0.08) H63A(0.08)
 H63B(0.08) H63C(0.08) H67A(0.08) H67B(0.08) H67C(0.08) H67D(0.08) H67E(0.08)
 H67F(0.08) H63D(0.08) H63E(0.08) H63F(0.08)
4.a Ternary CH refined with everything fixed:
 C9A(H9A), C9B(H9B), C27(H27), C40(H40), C43(H43), C57(H57), C60(H60), C71(H71)
4.b Secondary CH2 refined with everything fixed:
 C11(H11A,H11B), C12(H12A,H12B), C15(H15A,H15B), C30(H30A,H30B), C33(H33A,
 H33B), C48(H48A,H48B), C64(H64A,H64B), C65(H65A,H65B), C70(H70A,H70B),
 C74(H74A,H74B)
4.c Me refined with everything fixed:
 C8A(H8A1,H8A2,H8A3), C10A(H10A,H10B,H10C), C8B(H8B1,H8B2,H8B3), C10B(H10D,
 H10E,H10F), C14(H14A,H14B,H14C), C17(H17A,H17B,H17C), C28(H28A,H28B,H28C),
 C29(H29A,H29B,H29C), C41(H41A,H41B,H41C), C42(H42A,H42B,H42C), C44(H44A,H44B,
 H44C), C45(H45A,H45B,H45C), C47(H47A,H47B,H47C), C50(H50A,H50B,H50C), C58(H58A,
 H58B,H58C), C61(H61A,H61B,H61C), C62(H62A,H62B,H62C), C72(H72A,H72B,H72C),
 C73(H73A,H73B,H73C), C69(H69A,H69B,H69C), C63A(H63A,H63B,H63C), C67A(H67A,H67B,
 H67C), C67B(H67D,H67E,H67F), C63B(H63D,H63E,H63F)
4.d Aromatic/amide H refined with everything fixed:
 C3(H3), C5(H5), C20(H20), C21(H21), C22(H22), C36(H36), C37(H37), C38(H38),
 C53(H53), C54(H54), C55(H55), C68(H68)
;
_olex2_submission_special_instructions 'No special instructions were received'

loop_
_space_group_symop_id
_space_group_symop_operation_xyz
1 'x, y, z'
2 '-x, y+1/2, -z+1/2'
3 '-x, -y, -z'
4 'x, -y-1/2, z-1/2'

loop_
_atom_site_label
_atom_site_type_symbol
_atom_site_fract_x
_atom_site_fract_y
_atom_site_fract_z
_atom_site_U_iso_or_equiv
_atom_site_adp_type
_atom_site_occupancy
_atom_site_calc_flag
_atom_site_disorder_assembly
_atom_site_disorder_group
C1 C 0.38622(12) 0.72971(18) 0.40840(12) 0.0332(5) Uani 1 d A .
C2 C 0.33716(14) 0.7040(2) 0.41975(15) 0.0423(6) Uani 1 d A .
C3 C 0.32391(18) 0.7614(2) 0.46152(18) 0.0563(8) Uani 1 d A .
H3 H 0.2903 0.7464 0.4682 0.080 Uiso 1 calc . .
C5 C 0.40838(19) 0.8619(3) 0.4828(2) 0.0713(11) Uani 1 d . .
H5 H 0.4324 0.9147 0.5041 0.080 Uiso 1 calc . .
C6 C 0.42336(15) 0.8075(2) 0.44115(19) 0.0585(9) Uani 1 d . .
C8A C 0.5384(4) 0.8185(6) 0.5187(5) 0.065(2) Uani 0.50 d A 1
H8A1 H 0.5758 0.8267 0.5157 0.080 Uiso 0.50 calc B 1
H8A2 H 0.5399 0.7592 0.5404 0.080 Uiso 0.50 calc C 1
H8A3 H 0.5335 0.8706 0.5431 0.080 Uiso 0.50 calc D 1
C9A C 0.4840(4) 0.8170(7) 0.4497(4) 0.0475(18) Uani 0.50 d A 1
H9A H 0.4910 0.7654 0.4251 1.080 Uiso 0.50 calc E 1
C10A C 0.4810(5) 0.9110(10) 0.4147(5) 0.060(2) Uani 0.50 d A 1
H10A H 0.5204 0.9241 0.4171 0.080 Uiso 0.50 calc F 1
H10B H 0.4701 0.9620 0.4354 0.080 Uiso 0.50 calc G 1
H10C H 0.4507 0.9061 0.3696 0.080 Uiso 0.50 calc H 1
C8B C 0.5366(3) 0.8370(5) 0.4831(4) 0.0484(16) Uani 0.50 d A 2
H8B1 H 0.5411 0.7731 0.5000 0.080 Uiso 0.50 calc I 2
H8B2 H 0.5376 0.8817 0.5153 0.080 Uiso 0.50 calc J 2
H8B3 H 0.5696 0.8508 0.4729 0.080 Uiso 0.50 calc K 2
C9B C 0.4755(4) 0.8458(6) 0.4211(4) 0.0376(15) Uani 0.50 d A 2
H9B H 0.4764 0.8014 0.3885 1.080 Uiso 0.50 calc L 2
C10B C 0.4682(5) 0.9481(7) 0.3931(5) 0.052(2) Uani 0.50 d A 2
H10D H 0.4299 0.9530 0.3538 0.080 Uiso 0.50 calc M 2
H10E H 0.5014 0.9617 0.3833 0.080 Uiso 0.50 calc N 2
H10F H 0.4688 0.9932 0.4248 0.080 Uiso 0.50 calc O 2
C11 C 0.63977(17) 0.6808(5) 0.4361(2) 0.102(2) Uani 1 d . .
H11A H 0.6622 0.7259 0.4713 0.080 Uiso 1 calc . .
H11B H 0.6691 0.6427 0.4289 0.080 Uiso 1 calc . .
C12 C 0.16447(13) 0.4640(2) 0.44711(14) 0.0403(6) Uani 1 d . .
H12A H 0.2023 0.4705 0.4877 0.080 Uiso 1 calc . .
H12B H 0.1608 0.5178 0.4189 0.080 Uiso 1 calc . .
C13 C 0.37312(10) 0.69612(17) 0.30164(12) 0.0296(5) Uani 1 d A .
C14 C 0.33471(13) 0.7862(2) 0.27840(14) 0.0405(6) Uani 1 d . .
H14A H 0.3351 0.8189 0.3153 0.080 Uiso 1 calc . .
H14B H 0.2932 0.7695 0.2480 0.080 Uiso 1 calc . .
H14C H 0.3515 0.8273 0.2572 0.080 Uiso 1 calc . .
C15 C 0.37660(11) 0.64024(19) 0.25237(12) 0.0326(5) Uani 1 d . .
H15A H 0.3360 0.6441 0.2152 0.080 Uiso 1 calc . .
H15B H 0.4035 0.6757 0.2398 0.080 Uiso 1 calc . .
C16 C 0.39419(11) 0.54403(18) 0.25455(11) 0.0312(5) Uani 1 d A .
C17 C 0.37870(15) 0.4997(2) 0.18846(13) 0.0472(7) Uani 1 d . .
H17A H 0.3922 0.4343 0.1945 0.080 Uiso 1 calc . .
H17B H 0.3990 0.5347 0.1681 0.080 Uiso 1 calc . .
H17C H 0.3351 0.5021 0.1610 0.080 Uiso 1 calc . .
C18 C 0.42455(11) 0.39023(17) 0.30434(11) 0.0301(5) Uani 1 d A .
C19 C 0.37297(14) 0.3366(2) 0.29495(16) 0.0465(7) Uani 1 d . .
C20 C 0.37601(17) 0.2371(2) 0.29082(18) 0.0548(8) Uani 1 d . .
H20 H 0.3417 0.2006 0.2833 0.080 Uiso 1 calc . .
C21 C 0.42799(17) 0.1919(2) 0.29752(17) 0.0512(8) Uani 1 d . .
H21 H 0.4288 0.1256 0.2944 0.080 Uiso 1 calc . .
C22 C 0.47928(15) 0.2454(2) 0.30891(16) 0.0468(7) Uani 1 d . .
H22 H 0.5149 0.2145 0.3145 0.080 Uiso 1 calc . .
C23 C 0.47845(12) 0.34517(18) 0.31223(13) 0.0341(5) Uani 1 d . .
C27 C 0.53563(13) 0.4017(2) 0.32487(16) 0.0437(7) Uani 1 d . .
H27 H 0.5300 0.4670 0.3366 1.080 Uiso 1 calc . .
C28 C 0.59276(16) 0.3617(3) 0.38109(18) 0.0628(10) Uani 1 d . .
H28A H 0.6276 0.3995 0.3870 0.080 Uiso 1 calc . .
H28B H 0.5987 0.2967 0.3716 0.080 Uiso 1 calc . .
H28C H 0.5883 0.3635 0.4204 0.080 Uiso 1 calc . .
C29 C 0.54460(16) 0.4077(3) 0.26352(19) 0.0620(9) Uani 1 d . .
H29A H 0.5811 0.4437 0.2731 0.080 Uiso 1 calc . .
H29B H 0.5098 0.4388 0.2291 0.080 Uiso 1 calc . .
H29C H 0.5486 0.3443 0.2498 0.080 Uiso 1 calc . .
C30 C 0.60020(14) 0.6182(2) 0.4533(2) 0.0657(11) Uani 1 d A .
H30A H 0.6150 0.5527 0.4596 0.080 Uiso 1 calc . .
H30B H 0.6004 0.6401 0.4934 0.080 Uiso 1 calc . .
C33 C 0.54172(13) 0.6711(2) 0.34481(16) 0.0443(6) Uani 1 d A .
H33A H 0.5056 0.7103 0.3207 0.080 Uiso 1 calc . .
H33B H 0.5448 0.6247 0.3151 0.080 Uiso 1 calc . .
C34 C 0.00023(11) 0.68425(18) 0.35420(11) 0.0320(5) Uani 1 d . .
C35 C -0.03935(13) 0.75615(19) 0.35595(13) 0.0398(6) Uani 1 d . .
C36 C -0.09449(15) 0.7726(2) 0.29968(15) 0.0519(8) Uani 1 d . .
H36 H -0.1204 0.8211 0.2998 0.080 Uiso 1 calc . .
C37 C -0.11146(14) 0.7181(3) 0.24367(14) 0.0529(8) Uani 1 d . .
H37 H -0.1478 0.7314 0.2061 0.080 Uiso 1 calc . .
C38 C -0.07430(14) 0.6443(3) 0.24385(13) 0.0475(7) Uani 1 d . .
H38 H -0.0867 0.6065 0.2066 0.080 Uiso 1 calc . .
C39 C -0.01809(12) 0.6248(2) 0.29886(12) 0.0370(6) Uani 1 d . .
C40 C 0.02000(13) 0.5399(2) 0.29771(13) 0.0441(7) Uani 1 d . .
H40 H 0.0557 0.5347 0.3410 1.080 Uiso 1 calc . .
C41 C -0.01700(17) 0.4477(3) 0.28479(17) 0.0574(8) Uani 1 d . .
H41A H 0.0076 0.3946 0.2842 0.080 Uiso 1 calc . .
H41B H -0.0531 0.4521 0.2432 0.080 Uiso 1 calc . .
H41C H -0.0288 0.4382 0.3188 0.080 Uiso 1 calc . .
C42 C 0.0433(2) 0.5519(4) 0.2472(2) 0.0803(13) Uani 1 d . .
H42A H 0.0669 0.4966 0.2480 0.080 Uiso 1 calc . .
H42B H 0.0687 0.6079 0.2574 0.080 Uiso 1 calc . .
H42C H 0.0090 0.5586 0.2044 0.080 Uiso 1 calc . .
C43 C -0.02364(14) 0.8124(2) 0.41834(15) 0.0470(7) Uani 1 d . .
H43 H 0.0034 0.7719 0.4553 1.080 Uiso 1 calc . .
C44 C -0.07980(16) 0.8352(2) 0.42746(17) 0.0537(8) Uani 1 d . .
H44A H -0.0674 0.8705 0.4674 0.080 Uiso 1 calc . .
H44B H -0.0994 0.7767 0.4295 0.080 Uiso 1 calc . .
H44C H -0.1081 0.8730 0.3912 0.080 Uiso 1 calc . .
C45 C 0.01090(19) 0.9051(3) 0.4232(2) 0.0720(11) Uani 1 d . .
H45A H 0.0195 0.9371 0.4635 0.080 Uiso 1 calc . .
H45B H -0.0138 0.9459 0.3869 0.080 Uiso 1 calc . .
H45C H 0.0488 0.8909 0.4224 0.080 Uiso 1 calc . .
C46 C 0.10617(12) 0.72138(19) 0.41423(12) 0.0329(5) Uani 1 d . .
C47 C 0.09966(15) 0.7784(3) 0.35496(14) 0.0513(8) Uani 1 d . .
H47A H 0.0592 0.7691 0.3193 0.080 Uiso 1 calc . .
H47B H 0.1297 0.7568 0.3422 0.080 Uiso 1 calc . .
H47C H 0.1059 0.8451 0.3660 0.080 Uiso 1 calc . .
C48 C 0.16328(11) 0.72828(18) 0.47013(12) 0.0320(5) Uani 1 d . .
H48A H 0.1743 0.7954 0.4728 0.080 Uiso 1 calc . .
H48B H 0.1916 0.6946 0.4587 0.080 Uiso 1 calc . .
C49 C 0.18063(10) 0.70113(16) 0.53524(11) 0.0265(5) Uani 1 d . .
C50 C 0.24075(12) 0.7416(2) 0.58689(13) 0.0369(6) Uani 1 d . .
H50A H 0.2482 0.7188 0.6293 0.080 Uiso 1 calc . .
H50B H 0.2386 0.8103 0.5861 0.080 Uiso 1 calc . .
H50C H 0.2736 0.7214 0.5780 0.080 Uiso 1 calc . .
C51 C 0.16164(10) 0.63809(16) 0.62067(10) 0.0236(4) Uani 1 d . .
C52 C 0.19058(11) 0.55638(17) 0.65756(11) 0.0291(5) Uani 1 d . .
C53 C 0.19856(13) 0.5488(2) 0.72139(13) 0.0383(6) Uani 1 d . .
H53 H 0.2177 0.4948 0.7460 0.080 Uiso 1 calc . .
C54 C 0.17872(14) 0.6199(2) 0.74884(13) 0.0443(7) Uani 1 d . .
H54 H 0.1843 0.6137 0.7915 0.080 Uiso 1 calc . .
C55 C 0.15061(13) 0.6999(2) 0.71260(13) 0.0395(6) Uani 1 d . .
H55 H 0.1370 0.7474 0.7311 0.080 Uiso 1 calc . .
C56 C 0.14205(11) 0.71135(18) 0.64853(12) 0.0307(5) Uani 1 d . .
C57 C 0.21377(15) 0.4773(2) 0.62995(13) 0.0425(6) Uani 1 d . .
H57 H 0.1976 0.4876 0.5827 1.080 Uiso 1 calc . .
C58 C 0.19364(17) 0.3792(2) 0.6409(2) 0.0648(10) Uani 1 d . .
H58A H 0.2093 0.3311 0.6227 0.080 Uiso 1 calc . .
H58B H 0.1496 0.3762 0.6199 0.080 Uiso 1 calc . .
H58C H 0.2093 0.3682 0.6871 0.080 Uiso 1 calc . .
C60 C 0.10988(13) 0.80114(19) 0.61129(14) 0.0397(6) Uani 1 d . .
H60 H 0.1106 0.8006 0.5691 1.080 Uiso 1 calc . .
C61 C 0.04298(14) 0.8015(2) 0.59779(16) 0.0521(8) Uani 1 d . .
H61A H 0.0233 0.8586 0.5743 0.080 Uiso 1 calc . .
H61B H 0.0411 0.7995 0.6386 0.080 Uiso 1 calc . .
H61C H 0.0224 0.7464 0.5720 0.080 Uiso 1 calc . .
C62 C 0.14256(16) 0.8931(2) 0.64833(18) 0.0547(8) Uani 1 d . .
H62A H 0.1210 0.9482 0.6233 0.080 Uiso 1 calc . .
H62B H 0.1840 0.8937 0.6544 0.080 Uiso 1 calc . .
H62C H 0.1430 0.8945 0.6903 0.080 Uiso 1 calc . .
C64 C 0.1316(3) 0.3029(3) 0.4372(3) 0.0855(14) Uani 1 d . .
H64A H 0.1090 0.2559 0.4035 0.080 Uiso 1 calc . .
H64B H 0.1609 0.2696 0.4762 0.080 Uiso 1 calc . .
C65 C 0.1635(2) 0.3715(3) 0.4140(3) 0.0842(14) Uani 1 d . .
H65A H 0.1415 0.3785 0.3667 0.080 Uiso 1 calc . .
H65B H 0.2050 0.3500 0.4262 0.080 Uiso 1 calc . .
C68 C 0.3594(2) 0.8394(3) 0.49278(18) 0.0619(9) Uani 1 d . .
H68 H 0.3500 0.8765 0.5206 0.080 Uiso 1 calc . .
C70 C 0.08920(16) 0.36105(19) 0.45205(16) 0.0470(7) Uani 1 d . .
H70A H 0.0477 0.3570 0.4165 0.080 Uiso 1 calc . .
H70B H 0.0892 0.3388 0.4920 0.080 Uiso 1 calc . .
C71 C 0.3152(2) 0.3841(4) 0.2907(3) 0.0959(9) Uani 1 d . .
H71 H 0.3244 0.4520 0.3015 1.080 Uiso 1 calc . .
C72 C 0.2612(2) 0.3783(4) 0.2241(3) 0.0959(9) Uani 1 d . .
H72A H 0.2268 0.4109 0.2243 0.080 Uiso 1 calc . .
H72B H 0.2508 0.3124 0.2125 0.080 Uiso 1 calc . .
H72C H 0.2713 0.4080 0.1927 0.080 Uiso 1 calc . .
C73 C 0.2977(2) 0.3424(4) 0.3388(3) 0.0959(9) Uani 1 d . .
H73A H 0.3319 0.3466 0.3819 0.144 Uiso 1 calc . .
H73B H 0.2866 0.2764 0.3281 0.144 Uiso 1 calc . .
H73C H 0.2634 0.3770 0.3376 0.144 Uiso 1 calc . .
C74 C 0.59861(18) 0.7319(3) 0.3760(3) 0.0764(13) Uani 1 d . .
H74A H 0.6173 0.7385 0.3471 0.080 Uiso 1 calc . .
H74B H 0.5890 0.7952 0.3861 0.080 Uiso 1 calc . .
C69 C 0.2845(2) 0.4791(3) 0.6623(3) 0.0759(13) Uani 1 d . .
H69A H 0.2988 0.4277 0.6451 0.080 Uiso 1 calc . .
H69B H 0.3008 0.4717 0.7088 0.080 Uiso 1 calc . .
H69C H 0.2979 0.5391 0.6530 0.080 Uiso 1 calc . .
C7 C 0.30061(19) 0.6135(3) 0.3901(2) 0.0622(10) Uani 1 d . .
C63A C 0.2547(3) 0.6203(5) 0.3300(3) 0.0573(18) Uani 0.50 d P 1
H63A H 0.2350 0.5591 0.3164 0.080 Uiso 0.50 calc Q 1
H63B H 0.2702 0.6404 0.3006 0.080 Uiso 0.50 calc R 1
H63C H 0.2254 0.6665 0.3295 0.080 Uiso 0.50 calc S 1
C67A C 0.2878(3) 0.5656(5) 0.4459(3) 0.0418(14) Uani 0.50 d P 1
H67A H 0.3251 0.5648 0.4865 0.080 Uiso 0.50 calc T 1
H67B H 0.2735 0.5012 0.4335 0.080 Uiso 0.50 calc U 1
H67C H 0.2572 0.6020 0.4511 0.080 Uiso 0.50 calc V 1
C67B C 0.3053(3) 0.5362(6) 0.4289(4) 0.0523(16) Uani 0.50 d P 2
H67D H 0.2789 0.4859 0.4023 0.080 Uiso 0.50 calc W 2
H67E H 0.2932 0.5547 0.4615 0.080 Uiso 0.50 calc X 2
H67F H 0.3470 0.5140 0.4500 0.080 Uiso 0.50 calc Y 2
C63B C 0.2223(3) 0.6389(6) 0.3484(3) 0.0563(17) Uani 0.50 d P 2
H63D H 0.2157 0.6931 0.3203 0.080 Uiso 0.50 calc Z 2
H63E H 0.2075 0.6530 0.3795 0.080 Uiso 0.50 calc A 2
H63F H 0.2007 0.5845 0.3226 0.080 Uiso 0.50 calc B 2
Mg1 Mg 0.46258(3) 0.56173(6) 0.39945(4) 0.02811(19) Uani 1 d . .
Mg2 Mg 0.07168(3) 0.57177(5) 0.48304(3) 0.02124(17) Uani 1 d . .
N1 N 0.39966(8) 0.67226(14) 0.36453(9) 0.0269(4) Uani 1 d . .
N2 N 0.42192(9) 0.49291(14) 0.30937(9) 0.0285(4) Uani 1 d . .
N3 N 0.14691(8) 0.64457(13) 0.55254(8) 0.0229(4) Uani 1 d . .
N4 N 0.05883(9) 0.67071(14) 0.41092(9) 0.0275(4) Uani 1 d . .
O1 O 0.53874(8) 0.62352(14) 0.39920(9) 0.0395(4) Uani 1 d . .
O2 O 0.11188(8) 0.45916(12) 0.45986(9) 0.0329(4) Uani 1 d . .
S1 S 0.50449(4) 0.43153(5) 0.47959(3) 0.0495(2) Uani 1 d . .
S2 S -0.03266(3) 0.51140(5) 0.44835(3) 0.03319(16) Uani 1 d . .

loop_
_atom_site_aniso_label
_atom_site_aniso_U_11
_atom_site_aniso_U_22
_atom_site_aniso_U_33
_atom_site_aniso_U_23
_atom_site_aniso_U_13
_atom_site_aniso_U_12
C1 0.0358(12) 0.0295(12) 0.0325(12) 0.0015(10) 0.0144(10) 0.0130(10)
C2 0.0569(17) 0.0343(14) 0.0468(15) 0.0071(12) 0.0335(14) 0.0105(12)
C3 0.079(2) 0.0493(18) 0.064(2) 0.0084(15) 0.0529(19) 0.0156(16)
C5 0.069(2) 0.060(2) 0.090(3) -0.041(2) 0.041(2) 0.0025(18)
C6 0.0488(17) 0.0505(18) 0.076(2) -0.0338(17) 0.0289(17) 0.0017(14)
C8A 0.066(5) 0.043(4) 0.073(6) -0.017(4) 0.022(5) -0.003(3)
C9A 0.060(5) 0.036(4) 0.053(5) -0.014(3) 0.031(4) -0.005(3)
C10A 0.066(5) 0.064(9) 0.053(6) -0.010(5) 0.031(5) -0.012(6)
C8B 0.049(4) 0.039(4) 0.064(5) -0.020(3) 0.033(4) -0.012(3)
C9B 0.055(4) 0.021(4) 0.050(4) -0.013(3) 0.035(4) -0.015(3)
C10B 0.083(7) 0.030(4) 0.059(6) -0.007(3) 0.048(5) -0.013(4)
C11 0.0338(18) 0.196(6) 0.077(3) -0.049(3) 0.0248(19) -0.024(3)
C12 0.0396(14) 0.0514(16) 0.0400(14) -0.0049(12) 0.0272(12) 0.0050(12)
C13 0.0252(11) 0.0268(11) 0.0316(12) 0.0006(9) 0.0086(9) 0.0006(9)
C14 0.0385(14) 0.0363(14) 0.0386(14) 0.0052(11) 0.0109(11) 0.0114(11)
C15 0.0270(11) 0.0354(13) 0.0284(11) 0.0004(10) 0.0068(9) 0.0005(10)
C16 0.0286(11) 0.0337(12) 0.0255(11) -0.0060(9) 0.0075(9) -0.0020(9)
C17 0.0589(18) 0.0458(16) 0.0278(13) -0.0084(11) 0.0122(12) 0.0010(13)
C18 0.0367(12) 0.0257(11) 0.0274(11) -0.0074(9) 0.0142(10) -0.0027(9)
C19 0.0445(15) 0.0422(16) 0.0568(17) -0.0247(13) 0.0268(14) -0.0154(12)
C20 0.070(2) 0.0408(16) 0.072(2) -0.0264(15) 0.0480(18) -0.0236(15)
C21 0.079(2) 0.0240(13) 0.0617(19) -0.0079(12) 0.0414(18) -0.0094(13)
C22 0.0555(17) 0.0284(13) 0.0607(18) -0.0017(12) 0.0305(15) 0.0055(12)
C23 0.0420(14) 0.0249(12) 0.0388(13) -0.0029(10) 0.0216(11) 0.0005(10)
C27 0.0427(15) 0.0316(13) 0.0678(19) -0.0103(13) 0.0348(14) -0.0003(11)
C28 0.0453(17) 0.096(3) 0.0531(19) -0.0094(19) 0.0277(15) -0.0090(18)
C29 0.0517(18) 0.073(2) 0.065(2) 0.0187(18) 0.0306(17) -0.0078(17)
C30 0.0301(14) 0.0427(17) 0.081(2) -0.0119(16) -0.0113(15) 0.0034(12)
C33 0.0405(14) 0.0309(13) 0.0589(17) -0.0009(12) 0.0208(13) -0.0045(11)
C34 0.0346(12) 0.0353(13) 0.0224(11) 0.0096(9) 0.0100(10) -0.0071(10)
C35 0.0431(14) 0.0335(13) 0.0330(13) 0.0116(11) 0.0092(11) 0.0004(11)
C36 0.0476(16) 0.0474(17) 0.0435(16) 0.0168(13) 0.0064(13) 0.0046(13)
C37 0.0433(16) 0.066(2) 0.0304(14) 0.0154(13) 0.0007(12) -0.0053(15)
C38 0.0429(15) 0.066(2) 0.0238(12) 0.0037(12) 0.0069(11) -0.0131(14)
C39 0.0364(13) 0.0501(16) 0.0238(11) 0.0038(10) 0.0132(10) -0.0112(11)
C40 0.0435(15) 0.0617(18) 0.0277(12) -0.0110(12) 0.0170(11) -0.0083(13)
C41 0.065(2) 0.060(2) 0.0515(18) -0.0157(15) 0.0300(17) -0.0100(16)
C42 0.090(3) 0.102(3) 0.080(3) -0.010(2) 0.065(3) -0.011(3)
C43 0.0472(16) 0.0303(13) 0.0436(15) 0.0031(11) 0.0040(13) 0.0095(12)
C44 0.0579(19) 0.0384(16) 0.0565(18) 0.0041(14) 0.0193(15) 0.0058(14)
C45 0.061(2) 0.052(2) 0.095(3) -0.014(2) 0.029(2) -0.0122(17)
C46 0.0371(13) 0.0371(13) 0.0266(11) 0.0064(10) 0.0165(10) -0.0082(10)
C47 0.0503(16) 0.067(2) 0.0348(14) 0.0169(14) 0.0177(13) -0.0189(15)
C48 0.0352(12) 0.0345(13) 0.0305(12) 0.0033(10) 0.0188(10) -0.0079(10)
C49 0.0276(11) 0.0268(11) 0.0278(11) -0.0008(9) 0.0152(9) -0.0033(9)
C50 0.0328(12) 0.0443(15) 0.0333(12) -0.0026(11) 0.0152(11) -0.0115(11)
C51 0.0247(10) 0.0255(11) 0.0217(10) -0.0011(8) 0.0115(8) -0.0036(8)
C52 0.0333(12) 0.0289(12) 0.0249(11) 0.0013(9) 0.0133(9) -0.0019(9)
C53 0.0453(15) 0.0408(14) 0.0286(12) 0.0086(11) 0.0168(11) -0.0006(11)
C54 0.0541(17) 0.0583(18) 0.0275(12) 0.0017(12) 0.0248(12) -0.0023(14)
C55 0.0440(14) 0.0499(16) 0.0295(12) -0.0078(11) 0.0211(11) 0.0003(12)
C56 0.0325(12) 0.0322(12) 0.0281(11) -0.0051(9) 0.0146(10) -0.0012(10)
C57 0.0569(17) 0.0323(14) 0.0350(13) 0.0043(11) 0.0182(13) 0.0136(12)
C58 0.0539(19) 0.0329(16) 0.086(3) -0.0092(16) 0.0143(18) 0.0033(14)
C60 0.0456(15) 0.0318(13) 0.0403(14) -0.0053(11) 0.0186(12) 0.0059(11)
C61 0.0441(16) 0.0524(18) 0.0531(18) -0.0088(14) 0.0166(14) 0.0079(13)
C62 0.0604(19) 0.0332(15) 0.065(2) -0.0105(14) 0.0236(16) -0.0004(14)
C64 0.126(4) 0.043(2) 0.123(4) -0.012(2) 0.087(4) 0.013(2)
C65 0.101(3) 0.068(3) 0.120(4) -0.023(3) 0.082(3) 0.006(2)
C68 0.088(3) 0.0469(18) 0.061(2) -0.0100(15) 0.044(2) 0.0183(17)
C70 0.071(2) 0.0247(13) 0.0533(17) -0.0089(12) 0.0350(16) -0.0061(13)
C71 0.0621(15) 0.112(2) 0.125(3) -0.018(2) 0.0529(16) 0.0003(15)
C72 0.0621(15) 0.112(2) 0.125(3) -0.018(2) 0.0529(16) 0.0003(15)
C73 0.0621(15) 0.112(2) 0.125(3) -0.018(2) 0.0529(16) 0.0003(15)
C74 0.055(2) 0.074(3) 0.112(3) -0.039(2) 0.049(2) -0.0284(19)
C69 0.077(3) 0.048(2) 0.138(4) -0.010(2) 0.080(3) -0.0006(18)
C7 0.086(3) 0.0473(18) 0.090(3) -0.0095(17) 0.072(2) -0.0132(17)
C63A 0.045(3) 0.054(4) 0.051(4) 0.014(3) 0.002(3) -0.012(3)
C67A 0.042(3) 0.038(3) 0.061(4) 0.003(3) 0.037(3) 0.003(2)
C67B 0.041(3) 0.053(4) 0.050(4) 0.014(3) 0.009(3) 0.005(3)
C63B 0.032(3) 0.080(5) 0.050(3) 0.027(3) 0.013(3) 0.011(3)
Mg1 0.0263(4) 0.0286(4) 0.0235(4) -0.0052(3) 0.0064(3) 0.0067(3)
Mg2 0.0256(4) 0.0209(4) 0.0201(3) 0.0002(3) 0.0129(3) -0.0024(3)
N1 0.0247(9) 0.0251(9) 0.0284(9) -0.0027(8) 0.0100(8) 0.0029(7)
N2 0.0277(9) 0.0258(10) 0.0264(9) -0.0058(8) 0.0077(8) 0.0018(8)
N3 0.0266(9) 0.0225(9) 0.0206(8) 0.0004(7) 0.0118(7) -0.0011(7)
N4 0.0311(10) 0.0298(10) 0.0209(9) 0.0036(7) 0.0113(8) -0.0051(8)
O1 0.0241(8) 0.0474(11) 0.0383(9) -0.0122(8) 0.0070(7) 0.0035(7)
O2 0.0405(9) 0.0263(8) 0.0400(9) -0.0061(7) 0.0257(8) -0.0019(7)
S1 0.0730(5) 0.0392(4) 0.0245(3) -0.0023(2) 0.0124(3) 0.0287(3)
S2 0.0272(3) 0.0506(4) 0.0204(3) 0.0070(2) 0.0098(2) -0.0103(2)

loop_
_atom_type_symbol
_atom_type_description
_atom_type_scat_dispersion_real
_atom_type_scat_dispersion_imag
_atom_type_scat_source
C C 0.0181 0.0091 'International Tables Vol C Tables 4.2.6.8 and 6.1.1.4'
H H 0.0000 0.0000 'International Tables Vol C Tables 4.2.6.8 and 6.1.1.4'
Mg Mg 0.1719 0.1771 'International Tables Vol C Tables 4.2.6.8 and 6.1.1.4'
N N 0.0311 0.0180 'International Tables Vol C Tables 4.2.6.8 and 6.1.1.4'
S S 0.3331 0.5567 'International Tables Vol C Tables 4.2.6.8 and 6.1.1.4'
O O 0.0492 0.0322 'International Tables Vol C Tables 4.2.6.8 and 6.1.1.4'

loop_
_geom_angle_atom_site_label_1
_geom_angle_atom_site_label_2
_geom_angle_atom_site_label_3
_geom_angle
_geom_angle_site_symmetry_1
_geom_angle_site_symmetry_3
C2 C1 C6 120.4(3) . .
C2 C1 N1 119.0(2) . .
C6 C1 N1 120.5(2) . .
C1 C2 C3 118.4(3) . .
C1 C2 C7 120.9(2) . .
C3 C2 C7 120.6(3) . .
C2 C3 H3 119.3 . .
C68 C3 C2 121.5(3) . .
C68 C3 H3 119.3 . .
C6 C5 H5 119.3 . .
C68 C5 H5 119.3 . .
C68 C5 C6 121.5(3) . .
C1 C6 C5 118.7(3) . .
C1 C6 C9A 122.1(4) . .
C1 C6 C9B 120.2(3) . .
C5 C6 C9A 116.5(4) . .
C5 C6 C9B 120.1(4) . .
C9A C6 C9B 25.8(4) . .
H8A1 C8A H8A2 109.5 . .
H8A1 C8A H8A3 109.5 . .
H8A2 C8A H8A3 109.5 . .
C9A C8A H8A1 109.5 . .
C9A C8A H8A2 109.5 . .
C9A C8A H8A3 109.5 . .
C6 C9A C8A 120.2(8) . .
C6 C9A H9A 107.8 . .
C6 C9A C10A 102.5(7) . .
C8A C9A H9A 107.8 . .
C10A C9A C8A 109.9(7) . .
C10A C9A H9A 107.8 . .
C9A C10A H10A 109.5 . .
C9A C10A H10B 109.5 . .
C9A C10A H10C 109.5 . .
H10A C10A H10B 109.5 . .
H10A C10A H10C 109.5 . .
H10B C10A H10C 109.5 . .
H8B1 C8B H8B2 109.5 . .
H8B1 C8B H8B3 109.5 . .
H8B2 C8B H8B3 109.5 . .
C9B C8B H8B1 109.5 . .
C9B C8B H8B2 109.5 . .
C9B C8B H8B3 109.5 . .
C6 C9B H9B 107.8 . .
C8B C9B C6 105.6(7) . .
C8B C9B H9B 107.8 . .
C8B C9B C10B 109.8(6) . .
C10B C9B C6 117.7(7) . .
C10B C9B H9B 107.8 . .
C9B C10B H10D 109.5 . .
C9B C10B H10E 109.5 . .
C9B C10B H10F 109.5 . .
H10D C10B H10E 109.5 . .
H10D C10B H10F 109.5 . .
H10E C10B H10F 109.5 . .
H11A C11 H11B 108.6 . .
C30 C11 H11A 110.4 . .
C30 C11 H11B 110.4 . .
C74 C11 H11A 110.4 . .
C74 C11 H11B 110.4 . .
C74 C11 C30 106.6(3) . .
H12A C12 H12B 108.8 . .
C65 C12 H12A 110.8 . .
C65 C12 H12B 110.8 . .
O2 C12 H12A 110.8 . .
O2 C12 H12B 110.8 . .
O2 C12 C65 104.9(3) . .
C15 C13 C14 115.8(2) . .
N1 C13 C14 120.4(2) . .
N1 C13 C15 123.8(2) . .
C13 C14 H14A 109.5 . .
C13 C14 H14B 109.5 . .
C13 C14 H14C 109.5 . .
H14A C14 H14B 109.5 . .
H14A C14 H14C 109.5 . .
H14B C14 H14C 109.5 . .
C13 C15 H15A 105.0 . .
C13 C15 H15B 105.0 . .
H15A C15 H15B 105.8 . .
C16 C15 C13 129.2(2) . .
C16 C15 H15A 105.0 . .
C16 C15 H15B 105.0 . .
C15 C16 C17 115.1(2) . .
N2 C16 C15 124.1(2) . .
N2 C16 C17 120.8(2) . .
C16 C17 H17A 109.5 . .
C16 C17 H17B 109.5 . .
C16 C17 H17C 109.5 . .
H17A C17 H17B 109.5 . .
H17A C17 H17C 109.5 . .
H17B C17 H17C 109.5 . .
C19 C18 N2 118.3(2) . .
C23 C18 C19 120.9(2) . .
C23 C18 N2 120.8(2) . .
C18 C19 C71 121.6(3) . .
C20 C19 C18 118.0(3) . .
C20 C19 C71 120.3(3) . .
C19 C20 H20 119.1 . .
C21 C20 C19 121.9(3) . .
C21 C20 H20 119.1 . .
C20 C21 H21 120.2 . .
C20 C21 C22 119.5(3) . .
C22 C21 H21 120.2 . .
C21 C22 H22 119.5 . .
C21 C22 C23 121.0(3) . .
C23 C22 H22 119.5 . .
C18 C23 C27 121.8(2) . .
C22 C23 C18 118.6(3) . .
C22 C23 C27 119.6(2) . .
C23 C27 H27 107.6 . .
C23 C27 C29 111.5(3) . .
C28 C27 C23 112.5(3) . .
C28 C27 H27 107.6 . .
C28 C27 C29 109.8(3) . .
C29 C27 H27 107.6 . .
C27 C28 H28A 109.5 . .
C27 C28 H28B 109.5 . .
C27 C28 H28C 109.5 . .
H28A C28 H28B 109.5 . .
H28A C28 H28C 109.5 . .
H28B C28 H28C 109.5 . .
C27 C29 H29A 109.5 . .
C27 C29 H29B 109.5 . .
C27 C29 H29C 109.5 . .
H29A C29 H29B 109.5 . .
H29A C29 H29C 109.5 . .
H29B C29 H29C 109.5 . .
C11 C30 H30A 110.3 . .
C11 C30 H30B 110.3 . .
H30A C30 H30B 108.6 . .
O1 C30 C11 106.9(3) . .
O1 C30 H30A 110.3 . .
O1 C30 H30B 110.3 . .
H33A C33 H33B 108.9 . .
C74 C33 H33A 110.8 . .
C74 C33 H33B 110.8 . .
O1 C33 H33A 110.8 . .
O1 C33 H33B 110.8 . .
O1 C33 C74 104.7(3) . .
C35 C34 N4 118.7(2) . .
C39 C34 C35 120.6(2) . .
C39 C34 N4 120.7(2) . .
C34 C35 C43 121.1(2) . .
C36 C35 C34 118.5(3) . .
C36 C35 C43 120.4(3) . .
C35 C36 H36 119.3 . .
C37 C36 C35 121.3(3) . .
C37 C36 H36 119.3 . .
C36 C37 H37 120.2 . .
C38 C37 C36 119.7(3) . .
C38 C37 H37 120.2 . .
C37 C38 H38 119.2 . .
C37 C38 C39 121.5(3) . .
C39 C38 H38 119.2 . .
C34 C39 C40 122.3(2) . .
C38 C39 C34 118.1(3) . .
C38 C39 C40 119.6(3) . .
C39 C40 H40 108.0 . .
C39 C40 C41 110.3(3) . .
C39 C40 C42 112.3(3) . .
C41 C40 H40 108.0 . .
C42 C40 H40 108.0 . .
C42 C40 C41 110.1(3) . .
C40 C41 H41A 109.5 . .
C40 C41 H41B 109.5 . .
C40 C41 H41C 109.5 . .
H41A C41 H41B 109.5 . .
H41A C41 H41C 109.5 . .
H41B C41 H41C 109.5 . .
C40 C42 H42A 109.5 . .
C40 C42 H42B 109.5 . .
C40 C42 H42C 109.5 . .
H42A C42 H42B 109.5 . .
H42A C42 H42C 109.5 . .
H42B C42 H42C 109.5 . .
C35 C43 H43 107.2 . .
C35 C43 C45 113.5(3) . .
C44 C43 C35 112.8(3) . .
C44 C43 H43 107.2 . .
C44 C43 C45 108.7(3) . .
C45 C43 H43 107.2 . .
C43 C44 H44A 109.5 . .
C43 C44 H44B 109.5 . .
C43 C44 H44C 109.5 . .
H44A C44 H44B 109.5 . .
H44A C44 H44C 109.5 . .
H44B C44 H44C 109.5 . .
C43 C45 H45A 109.5 . .
C43 C45 H45B 109.5 . .
C43 C45 H45C 109.5 . .
H45A C45 H45B 109.5 . .
H45A C45 H45C 109.5 . .
H45B C45 H45C 109.5 . .
C48 C46 C47 115.7(2) . .
N4 C46 C47 119.9(2) . .
N4 C46 C48 124.4(2) . .
C46 C47 H47A 109.5 . .
C46 C47 H47B 109.5 . .
C46 C47 H47C 109.5 . .
H47A C47 H47B 109.5 . .
H47A C47 H47C 109.5 . .
H47B C47 H47C 109.5 . .
C46 C48 H48A 104.8 . .
C46 C48 H48B 104.8 . .
C46 C48 C49 129.9(2) . .
H48A C48 H48B 105.8 . .
C49 C48 H48A 104.8 . .
C49 C48 H48B 104.8 . .
C48 C49 C50 116.2(2) . .
N3 C49 C48 123.6(2) . .
N3 C49 C50 120.2(2) . .
C49 C50 H50A 109.5 . .
C49 C50 H50B 109.5 . .
C49 C50 H50C 109.5 . .
H50A C50 H50B 109.5 . .
H50A C50 H50C 109.5 . .
H50B C50 H50C 109.5 . .
C52 C51 C56 120.1(2) . .
C52 C51 N3 120.8(2) . .
C56 C51 N3 119.0(2) . .
C51 C52 C57 121.6(2) . .
C53 C52 C51 119.0(2) . .
C53 C52 C57 119.4(2) . .
C52 C53 H53 119.3 . .
C54 C53 C52 121.4(2) . .
C54 C53 H53 119.3 . .
C53 C54 H54 120.3 . .
C55 C54 C53 119.4(2) . .
C55 C54 H54 120.3 . .
C54 C55 H55 119.3 . .
C54 C55 C56 121.4(2) . .
C56 C55 H55 119.3 . .
C51 C56 C60 122.9(2) . .
C55 C56 C51 118.7(2) . .
C55 C56 C60 118.4(2) . .
C52 C57 H57 108.7 . .
C52 C57 C58 112.1(3) . .
C52 C57 C69 110.1(3) . .
C58 C57 H57 108.7 . .
C58 C57 C69 108.4(3) . .
C69 C57 H57 108.7 . .
C57 C58 H58A 109.5 . .
C57 C58 H58B 109.5 . .
C57 C58 H58C 109.5 . .
H58A C58 H58B 109.5 . .
H58A C58 H58C 109.5 . .
H58B C58 H58C 109.5 . .
C56 C60 H60 108.1 . .
C56 C60 C61 110.4(2) . .
C56 C60 C62 111.9(2) . .
C61 C60 H60 108.1 . .
C61 C60 C62 110.2(2) . .
C62 C60 H60 108.1 . .
C60 C61 H61A 109.5 . .
C60 C61 H61B 109.5 . .
C60 C61 H61C 109.5 . .
H61A C61 H61B 109.5 . .
H61A C61 H61C 109.5 . .
H61B C61 H61C 109.5 . .
C60 C62 H62A 109.5 . .
C60 C62 H62B 109.5 . .
C60 C62 H62C 109.5 . .
H62A C62 H62B 109.5 . .
H62A C62 H62C 109.5 . .
H62B C62 H62C 109.5 . .
H64A C64 H64B 108.7 . .
C65 C64 H64A 110.6 . .
C65 C64 H64B 110.6 . .
C70 C64 H64A 110.6 . .
C70 C64 H64B 110.6 . .
C70 C64 C65 105.8(3) . .
C12 C65 H65A 110.7 . .
C12 C65 H65B 110.7 . .
C64 C65 C12 105.1(3) . .
C64 C65 H65A 110.7 . .
C64 C65 H65B 110.7 . .
H65A C65 H65B 108.8 . .
C3 C68 H68 120.3 . .
C5 C68 C3 119.4(3) . .
C5 C68 H68 120.3 . .
C64 C70 H70A 110.5 . .
C64 C70 H70B 110.5 . .
H70A C70 H70B 108.7 . .
O2 C70 C64 106.0(3) . .
O2 C70 H70A 110.5 . .
O2 C70 H70B 110.5 . .
C19 C71 H71 107.7 . .
C72 C71 C19 113.5(4) . .
C72 C71 H71 107.7 . .
C73 C71 C19 111.2(5) . .
C73 C71 H71 107.7 . .
C73 C71 C72 108.7(4) . .
C71 C72 H72A 109.5 . .
C71 C72 H72B 109.5 . .
C71 C72 H72C 109.5 . .
H72A C72 H72B 109.5 . .
H72A C72 H72C 109.5 . .
H72B C72 H72C 109.5 . .
C71 C73 H73A 109.5 . .
C71 C73 H73B 109.5 . .
C71 C73 H73C 109.5 . .
H73A C73 H73B 109.5 . .
H73A C73 H73C 109.5 . .
H73B C73 H73C 109.5 . .
C11 C74 C33 104.9(4) . .
C11 C74 H74A 110.8 . .
C11 C74 H74B 110.8 . .
C33 C74 H74A 110.8 . .
C33 C74 H74B 110.8 . .
H74A C74 H74B 108.8 . .
C57 C69 H69A 109.5 . .
C57 C69 H69B 109.5 . .
C57 C69 H69C 109.5 . .
H69A C69 H69B 109.5 . .
H69A C69 H69C 109.5 . .
H69B C69 H69C 109.5 . .
C2 C7 C67A 106.3(4) . .
C2 C7 C63B 110.5(4) . .
C63A C7 C2 116.8(4) . .
C63A C7 C67A 118.6(5) . .
C63A C7 C67B 120.8(5) . .
C63A C7 C63B 38.7(4) . .
C67A C7 C63B 87.2(4) . .
C67B C7 C2 120.5(5) . .
C67B C7 C67A 30.4(4) . .
C67B C7 C63B 105.0(4) . .
C7 C63A H63A 109.5 . .
C7 C63A H63B 109.5 . .
C7 C63A H63C 109.5 . .
H63A C63A H63B 109.5 . .
H63A C63A H63C 109.5 . .
H63B C63A H63C 109.5 . .
C7 C67A H67A 109.5 . .
C7 C67A H67B 109.5 . .
C7 C67A H67C 109.5 . .
H67A C67A H67B 109.5 . .
H67A C67A H67C 109.5 . .
H67B C67A H67C 109.5 . .
C7 C67B H67D 109.5 . .
C7 C67B H67E 109.5 . .
C7 C67B H67F 109.5 . .
H67D C67B H67E 109.5 . .
H67D C67B H67F 109.5 . .
H67E C67B H67F 109.5 . .
C7 C63B H63D 109.5 . .
C7 C63B H63E 109.5 . .
C7 C63B H63F 109.5 . .
H63D C63B H63E 109.5 . .
H63D C63B H63F 109.5 . .
H63E C63B H63F 109.5 . .
N1 Mg1 N2 91.69(8) . .
N1 Mg1 S1 145.63(7) . .
N1 Mg1 S1 101.71(6) . 3_666
N2 Mg1 S1 151.99(7) . 3_666
N2 Mg1 S1 104.39(7) . .
O1 Mg1 N1 101.65(8) . .
O1 Mg1 N2 102.11(8) . .
O1 Mg1 S1 104.27(7) . .
O1 Mg1 S1 99.14(6) . 3_666
S1 Mg1 S1 52.20(3) . 3_666
N3 Mg2 N4 92.45(8) . .
N3 Mg2 S2 147.79(6) . .
N3 Mg2 S2 101.99(6) . 3_566
N4 Mg2 S2 102.65(6) . .
N4 Mg2 S2 149.60(7) . 3_566
O2 Mg2 N3 102.29(8) . .
O2 Mg2 N4 102.54(8) . .
O2 Mg2 S2 100.33(6) . 3_566
O2 Mg2 S2 101.93(6) . .
S2 Mg2 S2 52.72(3) . 3_566
C1 N1 Mg1 121.01(15) . .
C13 N1 C1 117.90(19) . .
C13 N1 Mg1 120.98(16) . .
C16 N2 C18 118.66(19) . .
C16 N2 Mg1 119.84(16) . .
C18 N2 Mg1 121.47(15) . .
C49 N3 C51 118.99(18) . .
C49 N3 Mg2 121.16(15) . .
C51 N3 Mg2 119.79(14) . .
C34 N4 Mg2 122.21(15) . .
C46 N4 C34 117.51(19) . .
C46 N4 Mg2 120.20(16) . .
C30 O1 C33 108.5(3) . .
C30 O1 Mg1 124.2(2) . .
C33 O1 Mg1 127.04(16) . .
C12 O2 C70 110.1(2) . .
C12 O2 Mg2 126.57(16) . .
C70 O2 Mg2 123.35(16) . .
Mg1 S1 Mg1 127.80(3) . 3_666
S1 S1 Mg1 62.41(3) 3_666 3_666
S1 S1 Mg1 65.38(4) 3_666 .
Mg2 S2 Mg2 127.28(3) . 3_566
S2 S2 Mg2 63.00(3) 3_566 3_566
S2 S2 Mg2 64.28(3) 3_566 .

loop_
_geom_bond_atom_site_label_1
_geom_bond_atom_site_label_2
_geom_bond_distance
_geom_bond_site_symmetry_2
C1 C2 1.392(4) .
C1 C6 1.394(4) .
C1 N1 1.442(3) .
C2 C3 1.400(4) .
C2 C7 1.517(5) .
C3 H3 0.9300 .
C3 C68 1.372(6) .
C5 H5 0.9300 .
C5 C6 1.398(4) .
C5 C68 1.362(6) .
C6 C9A 1.414(9) .
C6 C9B 1.638(8) .
C8A H8A1 0.9600 .
C8A H8A2 0.9600 .
C8A H8A3 0.9600 .
C8A C9A 1.531(12) .
C9A H9A 0.9800 .
C9A C10A 1.524(13) .
C10A H10A 0.9600 .
C10A H10B 0.9600 .
C10A H10C 0.9600 .
C8B H8B1 0.9600 .
C8B H8B2 0.9600 .
C8B H8B3 0.9600 .
C8B C9B 1.524(12) .
C9B H9B 0.9800 .
C9B C10B 1.543(10) .
C10B H10D 0.9600 .
C10B H10E 0.9600 .
C10B H10F 0.9600 .
C11 H11A 0.9700 .
C11 H11B 0.9700 .
C11 C30 1.489(7) .
C11 C74 1.467(8) .
C12 H12A 0.9700 .
C12 H12B 0.9700 .
C12 C65 1.494(5) .
C12 O2 1.451(3) .
C13 C14 1.514(3) .
C13 C15 1.411(4) .
C13 N1 1.326(3) .
C14 H14A 0.9600 .
C14 H14B 0.9600 .
C14 H14C 0.9600 .
C15 H15A 0.9700 .
C15 H15B 0.9700 .
C15 C16 1.405(4) .
C16 C17 1.518(3) .
C16 N2 1.331(3) .
C17 H17A 0.9600 .
C17 H17B 0.9600 .
C17 H17C 0.9600 .
C18 C19 1.399(4) .
C18 C23 1.399(4) .
C18 N2 1.442(3) .
C19 C20 1.397(4) .
C19 C71 1.528(5) .
C20 H20 0.9300 .
C20 C21 1.367(5) .
C21 H21 0.9300 .
C21 C22 1.381(5) .
C22 H22 0.9300 .
C22 C23 1.396(4) .
C23 C27 1.516(4) .
C27 H27 0.9800 .
C27 C28 1.508(5) .
C27 C29 1.527(5) .
C28 H28A 0.9600 .
C28 H28B 0.9600 .
C28 H28C 0.9600 .
C29 H29A 0.9600 .
C29 H29B 0.9600 .
C29 H29C 0.9600 .
C30 H30A 0.9700 .
C30 H30B 0.9700 .
C30 O1 1.447(3) .
C33 H33A 0.9700 .
C33 H33B 0.9700 .
C33 C74 1.504(4) .
C33 O1 1.448(4) .
C34 C35 1.410(4) .
C34 C39 1.408(4) .
C34 N4 1.440(3) .
C35 C36 1.393(4) .
C35 C43 1.521(4) .
C36 H36 0.9300 .
C36 C37 1.384(5) .
C37 H37 0.9300 .
C37 C38 1.375(5) .
C38 H38 0.9300 .
C38 C39 1.402(4) .
C39 C40 1.518(4) .
C40 H40 0.9800 .
C40 C41 1.524(5) .
C40 C42 1.521(4) .
C41 H41A 0.9600 .
C41 H41B 0.9600 .
C41 H41C 0.9600 .
C42 H42A 0.9600 .
C42 H42B 0.9600 .
C42 H42C 0.9600 .
C43 H43 0.9800 .
C43 C44 1.521(5) .
C43 C45 1.524(5) .
C44 H44A 0.9600 .
C44 H44B 0.9600 .
C44 H44C 0.9600 .
C45 H45A 0.9600 .
C45 H45B 0.9600 .
C45 H45C 0.9600 .
C46 C47 1.522(3) .
C46 C48 1.401(4) .
C46 N4 1.332(3) .
C47 H47A 0.9600 .
C47 H47B 0.9600 .
C47 H47C 0.9600 .
C48 H48A 0.9700 .
C48 H48B 0.9700 .
C48 C49 1.407(3) .
C49 C50 1.513(3) .
C49 N3 1.331(3) .
C50 H50A 0.9600 .
C50 H50B 0.9600 .
C50 H50C 0.9600 .
C51 C52 1.404(3) .
C51 C56 1.405(3) .
C51 N3 1.439(3) .
C52 C53 1.393(3) .
C52 C57 1.510(4) .
C53 H53 0.9300 .
C53 C54 1.380(4) .
C54 H54 0.9300 .
C54 C55 1.374(4) .
C55 H55 0.9300 .
C55 C56 1.398(3) .
C56 C60 1.518(4) .
C57 H57 0.9800 .
C57 C58 1.516(5) .
C57 C69 1.540(5) .
C58 H58A 0.9600 .
C58 H58B 0.9600 .
C58 H58C 0.9600 .
C60 H60 0.9800 .
C60 C61 1.523(4) .
C60 C62 1.545(4) .
C61 H61A 0.9600 .
C61 H61B 0.9600 .
C61 H61C 0.9600 .
C62 H62A 0.9600 .
C62 H62B 0.9600 .
C62 H62C 0.9600 .
C64 H64A 0.9700 .
C64 H64B 0.9700 .
C64 C65 1.485(7) .
C64 C70 1.479(5) .
C65 H65A 0.9700 .
C65 H65B 0.9700 .
C68 H68 0.9300 .
C70 H70A 0.9700 .
C70 H70B 0.9700 .
C70 O2 1.459(3) .
C71 H71 0.9800 .
C71 C72 1.495(8) .
C71 C73 1.478(8) .
C72 H72A 0.9600 .
C72 H72B 0.9600 .
C72 H72C 0.9600 .
C73 H73A 0.9600 .
C73 H73B 0.9600 .
C73 H73C 0.9600 .
C74 H74A 0.9700 .
C74 H74B 0.9700 .
C69 H69A 0.9600 .
C69 H69B 0.9600 .
C69 H69C 0.9600 .
C7 C63A 1.323(7) .
C7 C67A 1.602(7) .
C7 C67B 1.371(8) .
C7 C63B 1.742(7) .
C63A H63A 0.9600 .
C63A H63B 0.9600 .
C63A H63C 0.9600 .
C67A H67A 0.9600 .
C67A H67B 0.9600 .
C67A H67C 0.9600 .
C67B H67D 0.9600 .
C67B H67E 0.9600 .
C67B H67F 0.9600 .
C63B H63D 0.9600 .
C63B H63E 0.9600 .
C63B H63F 0.9600 .
Mg1 N1 2.066(2) .
Mg1 N2 2.074(2) .
Mg1 O1 2.061(2) .
Mg1 S1 2.4518(10) .
Mg1 S1 2.5149(10) 3_666
Mg2 N3 2.067(2) .
Mg2 N4 2.068(2) .
Mg2 O2 2.0535(18) .
Mg2 S2 2.4803(8) 3_566
Mg2 S2 2.4531(9) .
S1 Mg1 2.5149(10) 3_666
S1 S1 2.1860(13) 3_666
S2 Mg2 2.4803(8) 3_566
S2 S2 2.1906(11) 3_566

loop_
_platon_squeeze_void_nr
_platon_squeeze_void_average_x
_platon_squeeze_void_average_y
_platon_squeeze_void_average_z
_platon_squeeze_void_volume
_platon_squeeze_void_count_electrons
_platon_squeeze_void_content
1 0.239 -0.061 0.456 292 30 ' '
2 0.761 0.061 0.544 292 30 ' '
3 0.832 0.047 0.226 16 0 ' '
4 0.444 0.076 0.619 7 0 ' '
5 0.761 0.439 1.044 292 30 ' '
6 0.239 0.561 0.956 292 30 ' '
7 0.444 0.424 0.120 6 0 ' '
8 0.832 0.452 0.726 16 0 ' '
9 0.168 0.547 0.274 16 0 ' '
10 0.556 0.576 0.880 6 0 ' '
11 0.556 0.924 0.380 6 0 ' '
12 0.168 0.952 0.774 16 0 ' '
